data_7713962
loop_
_publ_author_name
'Muller, Rosa'
'Georghiades, Olivia'
'Bocarsly, Joshua D.'
'Sayed, Farheen N.'
'Riesgo-Gonz\'alez, Victor'
'Bond, Andrew David'
'Grey, Clare P.'
'Wright, Dominic S.'

_publ_section_title
;
 Structural Variation, Magnetism and Single-source Deposition of
 Lanthanide-containing Polyoxotitanates
;
_journal_name_full 'Dalton Transactions'
_journal_paper_doi 10.1039/D3DT02553E
_journal_year 2023
_chemical_formula_moiety 'C36 H92 Cl2 O20 Sm2 Ti4'
_chemical_formula_sum 'C36 H92 Cl2 O20 Sm2 Ti4'
_chemical_formula_weight 1408.29
_space_group_crystal_system monoclinic
_space_group_IT_number 14
_space_group_name_Hall '-P 2yn'
_space_group_name_H-M_alt 'P 1 21/n 1'
_atom_sites_solution_hydrogens mixed
_atom_sites_solution_primary dual
_atom_sites_solution_secondary difmap
_audit_creation_method SHELXL-2018/3
_audit_update_record
;
2023-07-22 deposited with the CCDC.	2023-09-15 downloaded from the CCDC.
;
_cell_angle_alpha 90
_cell_angle_beta 92.3995(12)
_cell_angle_gamma 90
_cell_formula_units_Z 2
_cell_length_a 11.9374(4)
_cell_length_b 18.9359(6)
_cell_length_c 12.7346(4)
_cell_measurement_reflns_used 9258
_cell_measurement_temperature 180(2)
_cell_measurement_theta_max 66.61
_cell_measurement_theta_min 5.83
_cell_volume 2876.07(16)
_computing_cell_refinement 'SAINT (Bruker, 2016)'
_computing_data_collection 'APEX3 (Bruker, 2016)'
_computing_data_reduction SAINT
_computing_molecular_graphics 'Mercury (Macrae et al., 2008)'
_computing_publication_material SHELXL
_computing_structure_refinement 'SHELXL (Sheldrick, 2015)'
_computing_structure_solution 'SHELXT (Sheldrick, 2015)'
_diffrn_ambient_temperature 180(2)
_diffrn_measured_fraction_theta_full 0.994
_diffrn_measured_fraction_theta_max 0.994
_diffrn_measurement_device_type 'Bruker D8-QUEST PHOTON-III'
_diffrn_measurement_method '\w and \f-scans'
_diffrn_radiation_type CuK\a
_diffrn_radiation_wavelength 1.54178
_diffrn_reflns_av_R_equivalents 0.0364
_diffrn_reflns_av_unetI/netI 0.0248
_diffrn_reflns_Laue_measured_fraction_full 0.994
_diffrn_reflns_Laue_measured_fraction_max 0.994
_diffrn_reflns_limit_h_max 10
_diffrn_reflns_limit_h_min -14
_diffrn_reflns_limit_k_max 22
_diffrn_reflns_limit_k_min -22
_diffrn_reflns_limit_l_max 15
_diffrn_reflns_limit_l_min -14
_diffrn_reflns_number 28827
_diffrn_reflns_point_group_measured_fraction_full 0.994
_diffrn_reflns_point_group_measured_fraction_max 0.994
_diffrn_reflns_theta_full 66.630
_diffrn_reflns_theta_max 66.630
_diffrn_reflns_theta_min 5.497
_diffrn_source 'Incoatec I\mS Cu microsource'
_exptl_absorpt_coefficient_mu 20.963
_exptl_absorpt_correction_T_max 0.7528
_exptl_absorpt_correction_T_min 0.5249
_exptl_absorpt_correction_type multi-scan
_exptl_absorpt_process_details 'SADABS (Bruker, 2014)'
_exptl_crystal_colour colourless
_exptl_crystal_density_diffrn 1.626
_exptl_crystal_description block
_exptl_crystal_F_000 1428
_exptl_crystal_size_max 0.160
_exptl_crystal_size_mid 0.160
_exptl_crystal_size_min 0.080
_refine_diff_density_max 0.601
_refine_diff_density_min -0.802
_refine_diff_density_rms 0.083
_refine_ls_extinction_method none
_refine_ls_goodness_of_fit_ref 1.047
_refine_ls_hydrogen_treatment constr
_refine_ls_matrix_type full
_refine_ls_number_parameters 329
_refine_ls_number_reflns 5059
_refine_ls_number_restraints 60
_refine_ls_restrained_S_all 1.076
_refine_ls_R_factor_all 0.0227
_refine_ls_R_factor_gt 0.0212
_refine_ls_shift/su_max 0.001
_refine_ls_shift/su_mean 0.000
_refine_ls_structure_factor_coef Fsqd
_refine_ls_weighting_details 'w=1/[\s^2^(Fo^2^)+(0.0263P)^2^+2.4309P] where P=(Fo^2^+2Fc^2^)/3'
_refine_ls_weighting_scheme calc
_refine_ls_wR_factor_gt 0.0521
_refine_ls_wR_factor_ref 0.0531
_reflns_Friedel_coverage 0.000
_reflns_number_gt 4831
_reflns_number_total 5059
_reflns_threshold_expression 'I > 2\s(I)'
_cod_data_source_file d3dt02553e2.cif
_cod_data_source_block Ti4Sm2
_cod_original_sg_symbol_H-M 'P 21/n'
_cod_database_code 7713962
_cambridge_user_name 'Rosa Mueller'
_cambridge_user_crsid rm2055
_cambridge_supervisor_name 'Dominic Wright'
_cambridge_supervisor_crsid dsw1000
_cambridge_crystallographer_name 'Andrew Bond'
_cambridge_crystallographer_crsid adb29
_cambridge_sample_id RM55B
_cambridge_data_id DW_B1_0414
_shelx_space_group_comment
;
The symmetry employed for this shelxl refinement is uniquely defined
by the following loop, which should always be used as a source of
symmetry information in preference to the above space-group names.
They are only intended as comments.
;
_shelx_estimated_absorpt_t_min 0.134
_shelx_estimated_absorpt_t_max 0.285

loop_
_space_group_symop_operation_xyz
'x, y, z'
'-x+1/2, y+1/2, -z+1/2'
'-x, -y, -z'
'x-1/2, -y-1/2, z-1/2'

loop_
_atom_site_label
_atom_site_type_symbol
_atom_site_fract_x
_atom_site_fract_y
_atom_site_fract_z
_atom_site_U_iso_or_equiv
_atom_site_adp_type
_atom_site_occupancy
_atom_site_site_symmetry_order
_atom_site_calc_flag
_atom_site_refinement_flags_posn
_atom_site_refinement_flags_adp
_atom_site_refinement_flags_occupancy
_atom_site_disorder_assembly
_atom_site_disorder_group
Sm1 Sm 0.37995(2) 0.54052(2) 0.41769(2) 0.01029(6) Uani 1 1 d . . . . .
Ti2 Ti 0.38973(4) 0.54505(2) 0.67792(3) 0.01167(10) Uani 1 1 d . . . . .
Ti1 Ti 0.49333(3) 0.66465(2) 0.57407(3) 0.01201(10) Uani 1 1 d . . . . .
Cl1 Cl 0.22566(6) 0.60988(4) 0.29678(6) 0.02977(16) Uani 1 1 d . . . . .
C11 C 0.4543(2) 0.71255(15) 0.3510(2) 0.0243(6) Uani 1 1 d . . . . .
H11A H 0.393277 0.742497 0.376764 0.029 Uiso 1 1 calc R U . . .
H11B H 0.429183 0.693172 0.281744 0.029 Uiso 1 1 calc R U . . .
C12 C 0.5571(3) 0.75708(18) 0.3382(3) 0.0416(8) Uani 1 1 d . . . . .
H12A H 0.579121 0.779021 0.405683 0.062 Uiso 1 1 calc R U . . .
H12B H 0.540792 0.793948 0.285811 0.062 Uiso 1 1 calc R U . . .
H12C H 0.618428 0.727285 0.314927 0.062 Uiso 1 1 calc R U . . .
C21 C 0.5262(11) 0.6467(5) 0.8213(8) 0.020(4) Uani 0.197(9) 1 d D U P A 1
H21A H 0.601770 0.625553 0.817504 0.024 Uiso 0.197(9) 1 calc R U P A 1
H21B H 0.487188 0.621614 0.877286 0.024 Uiso 0.197(9) 1 calc R U P A 1
C22 C 0.5401(3) 0.7224(2) 0.8537(3) 0.0498(10) Uani 0.197(9) 1 d D U P A 1
H22A H 0.594766 0.745323 0.809617 0.075 Uiso 0.197(9) 1 calc R U P A 1
H22B H 0.566684 0.724678 0.927504 0.075 Uiso 0.197(9) 1 calc R U P A 1
H22C H 0.467820 0.746786 0.845278 0.075 Uiso 0.197(9) 1 calc R U P A 1
C21A C 0.4462(3) 0.6771(2) 0.8151(3) 0.0279(12) Uani 0.803(9) 1 d D U P A 2
H21C H 0.424309 0.646040 0.873265 0.033 Uiso 0.803(9) 1 calc R U P A 2
H21D H 0.381198 0.707740 0.796307 0.033 Uiso 0.803(9) 1 calc R U P A 2
C22A C 0.5401(3) 0.7224(2) 0.8537(3) 0.0498(10) Uani 0.803(9) 1 d D U P A 2
H22D H 0.605026 0.692868 0.873272 0.075 Uiso 0.803(9) 1 calc R U P A 2
H22E H 0.517328 0.749047 0.915304 0.075 Uiso 0.803(9) 1 calc R U P A 2
H22F H 0.560048 0.755408 0.798227 0.075 Uiso 0.803(9) 1 calc R U P A 2
C31 C 0.2601(2) 0.41963(15) 0.6056(2) 0.0223(6) Uani 1 1 d . . . . .
H31A H 0.286411 0.405412 0.677262 0.027 Uiso 1 1 calc R U . . .
H31B H 0.280968 0.381833 0.556370 0.027 Uiso 1 1 calc R U . . .
C32 C 0.1347(3) 0.4277(2) 0.6021(3) 0.0423(8) Uani 1 1 d . . . . .
H32A H 0.113438 0.461719 0.655767 0.063 Uiso 1 1 calc R U . . .
H32B H 0.099969 0.381913 0.615855 0.063 Uiso 1 1 calc R U . . .
H32C H 0.109031 0.444725 0.532562 0.063 Uiso 1 1 calc R U . . .
C41 C 0.2291(2) 0.66576(15) 0.5797(2) 0.0222(6) Uani 1 1 d . . . . .
H41A H 0.228798 0.702300 0.524081 0.027 Uiso 1 1 calc R U . . .
H41B H 0.234202 0.690035 0.648578 0.027 Uiso 1 1 calc R U . . .
C42 C 0.1207(2) 0.62437(18) 0.5705(2) 0.0307(7) Uani 1 1 d . . . . .
H42A H 0.115399 0.600210 0.502464 0.046 Uiso 1 1 calc R U . . .
H42B H 0.057126 0.656710 0.576042 0.046 Uiso 1 1 calc R U . . .
H42C H 0.119392 0.589397 0.627200 0.046 Uiso 1 1 calc R U . . .
C51 C 0.3823(3) 0.81489(17) 0.6071(3) 0.0452(9) Uani 1 1 d . . . . .
H51A H 0.345085 0.809828 0.674750 0.054 Uiso 1 1 calc R U . . .
H51B H 0.323128 0.820292 0.550835 0.054 Uiso 1 1 calc R U . . .
C52 C 0.4536(4) 0.87899(19) 0.6108(4) 0.0598(12) Uani 1 1 d . . . . .
H52A H 0.509359 0.875090 0.669202 0.090 Uiso 1 1 calc R U . . .
H52B H 0.406669 0.920692 0.621077 0.090 Uiso 1 1 calc R U . . .
H52C H 0.491884 0.883581 0.544560 0.090 Uiso 1 1 calc R U . . .
C61 C 0.7105(2) 0.74156(15) 0.6244(2) 0.0264(6) Uani 1 1 d . . . . .
H61A H 0.736544 0.737968 0.699048 0.032 Uiso 1 1 calc R U . . .
H61B H 0.662242 0.783927 0.616697 0.032 Uiso 1 1 calc R U . . .
C62 C 0.8101(3) 0.74960(18) 0.5569(3) 0.0350(7) Uani 1 1 d . . . . .
H62A H 0.858529 0.708026 0.565255 0.052 Uiso 1 1 calc R U . . .
H62B H 0.852303 0.791974 0.578286 0.052 Uiso 1 1 calc R U . . .
H62C H 0.784355 0.754053 0.483083 0.052 Uiso 1 1 calc R U . . .
C71 C 0.2118(3) 0.5739(2) 0.8483(2) 0.0406(8) Uani 1 1 d . . . . .
H71A H 0.136850 0.554868 0.827422 0.049 Uiso 1 1 calc R U . . .
H71B H 0.208107 0.625963 0.842879 0.049 Uiso 1 1 calc R U . . .
C72 C 0.2398(4) 0.5538(2) 0.9596(3) 0.0483(9) Uani 1 1 d . . . . .
H72A H 0.239113 0.502268 0.966319 0.072 Uiso 1 1 calc R U . . .
H72B H 0.184284 0.574265 1.005330 0.072 Uiso 1 1 calc R U . . .
H72C H 0.314507 0.571779 0.980378 0.072 Uiso 1 1 calc R U . . .
C81 C 0.5185(3) 0.45745(17) 0.8381(2) 0.0303(7) Uani 1 1 d . . . . .
H81A H 0.513948 0.500086 0.882755 0.036 Uiso 1 1 calc R U . . .
H81B H 0.595825 0.438739 0.845997 0.036 Uiso 1 1 calc R U . . .
C82 C 0.4377(3) 0.4027(2) 0.8755(3) 0.0463(9) Uani 1 1 d . . . . .
H82A H 0.361222 0.421551 0.869913 0.070 Uiso 1 1 calc R U . . .
H82B H 0.456878 0.390793 0.948995 0.070 Uiso 1 1 calc R U . . .
H82C H 0.442464 0.360216 0.832055 0.070 Uiso 1 1 calc R U . . .
C91 C 0.1562(3) 0.4362(2) 0.2962(3) 0.0329(12) Uani 0.841(9) 1 d D U P B 1
H91A H 0.112452 0.479891 0.306806 0.040 Uiso 0.841(9) 1 calc R U P B 1
H91B H 0.116255 0.396628 0.328861 0.040 Uiso 0.841(9) 1 calc R U P B 1
C92 C 0.1638(6) 0.4226(4) 0.1804(4) 0.080(2) Uani 0.841(9) 1 d D U P B 1
H92A H 0.198829 0.463160 0.147095 0.120 Uiso 0.841(9) 1 calc R U P B 1
H92B H 0.088318 0.415405 0.148881 0.120 Uiso 0.841(9) 1 calc R U P B 1
H92C H 0.209108 0.380227 0.169689 0.120 Uiso 0.841(9) 1 calc R U P B 1
C91A C 0.2258(14) 0.4371(11) 0.2361(8) 0.033(6) Uani 0.159(9) 1 d D U P B 2
H91C H 0.255557 0.392671 0.207124 0.040 Uiso 0.159(9) 1 calc R U P B 2
H91D H 0.256416 0.476767 0.195617 0.040 Uiso 0.159(9) 1 calc R U P B 2
C92A C 0.0974(16) 0.437(2) 0.221(2) 0.079(11) Uani 0.159(9) 1 d D U P B 2
H92D H 0.067150 0.393873 0.251634 0.119 Uiso 0.159(9) 1 calc R U P B 2
H92E H 0.076548 0.438616 0.145755 0.119 Uiso 0.159(9) 1 calc R U P B 2
H92F H 0.066594 0.478337 0.255896 0.119 Uiso 0.159(9) 1 calc R U P B 2
O1 O 0.47506(14) 0.65579(9) 0.42278(13) 0.0162(4) Uani 1 1 d . . . . .
O2 O 0.46844(15) 0.63418(9) 0.72695(13) 0.0190(4) Uani 1 1 d D . . . .
O3 O 0.31411(14) 0.48390(9) 0.57780(13) 0.0160(4) Uani 1 1 d . . . . .
O4 O 0.32501(13) 0.62133(9) 0.57010(13) 0.0144(3) Uani 1 1 d . . . . .
O5 O 0.44506(16) 0.75344(10) 0.58819(15) 0.0238(4) Uani 1 1 d . . . . .
O6 O 0.64678(14) 0.68033(9) 0.59584(14) 0.0178(4) Uani 1 1 d . . . . .
O7 O 0.29029(15) 0.54847(9) 0.77893(14) 0.0191(4) Uani 1 1 d . . . . .
O8 O 0.49554(15) 0.47660(10) 0.73103(13) 0.0166(4) Uani 1 1 d . . . . .
O9 O 0.26467(16) 0.44365(10) 0.34612(15) 0.0238(4) Uani 1 1 d D . . . .
H9 H 0.308457 0.410836 0.374617 0.036 Uiso 1 1 d R U . B .
O10 O 0.50230(13) 0.56047(9) 0.56801(12) 0.0102(3) Uani 1 1 d . . . . .

loop_
_atom_site_aniso_label
_atom_site_aniso_U_11
_atom_site_aniso_U_22
_atom_site_aniso_U_33
_atom_site_aniso_U_23
_atom_site_aniso_U_13
_atom_site_aniso_U_12
Sm1 0.01056(8) 0.00949(8) 0.01058(8) 0.00083(4) -0.00223(5) 0.00075(5)
Ti2 0.0126(2) 0.0119(2) 0.0106(2) -0.00020(15) 0.00219(16) -0.00075(15)
Ti1 0.0132(2) 0.0086(2) 0.0143(2) -0.00124(16) 0.00103(16) -0.00091(16)
Cl1 0.0280(3) 0.0231(3) 0.0368(4) 0.0088(3) -0.0156(3) 0.0040(3)
C11 0.0341(16) 0.0146(13) 0.0239(14) 0.0106(11) -0.0033(12) -0.0015(12)
C12 0.056(2) 0.0311(18) 0.0375(18) 0.0178(15) -0.0030(16) -0.0204(16)
C21 0.021(7) 0.025(7) 0.013(6) -0.005(5) -0.002(5) -0.003(5)
C22 0.066(2) 0.051(2) 0.0341(18) -0.0239(17) 0.0174(17) -0.030(2)
C21A 0.039(2) 0.028(2) 0.0169(17) -0.0111(14) 0.0064(15) -0.0082(17)
C22A 0.066(2) 0.051(2) 0.0341(18) -0.0239(17) 0.0174(17) -0.030(2)
C31 0.0249(14) 0.0187(14) 0.0237(13) -0.0007(11) 0.0029(11) -0.0084(11)
C32 0.0249(16) 0.041(2) 0.061(2) -0.0003(17) 0.0081(15) -0.0140(15)
C41 0.0148(13) 0.0213(14) 0.0306(15) 0.0014(12) 0.0028(11) 0.0068(11)
C42 0.0133(14) 0.0396(19) 0.0393(17) 0.0046(14) 0.0028(12) 0.0064(12)
C51 0.043(2) 0.0204(17) 0.072(3) -0.0091(17) 0.0029(18) 0.0122(14)
C52 0.068(3) 0.0227(19) 0.087(3) -0.0102(19) -0.017(2) 0.0082(18)
C61 0.0246(14) 0.0215(15) 0.0332(15) -0.0095(12) 0.0005(12) -0.0104(12)
C62 0.0283(16) 0.0337(18) 0.0433(18) 0.0016(15) 0.0044(14) -0.0167(14)
C71 0.0413(19) 0.054(2) 0.0276(16) -0.0018(15) 0.0163(14) 0.0190(17)
C72 0.061(2) 0.062(3) 0.0235(16) -0.0051(16) 0.0176(16) 0.0034(19)
C81 0.0377(18) 0.041(2) 0.0122(13) 0.0087(12) -0.0018(12) 0.0087(13)
C82 0.064(2) 0.043(2) 0.0339(18) 0.0207(16) 0.0177(17) 0.0126(18)
C91 0.0206(19) 0.032(2) 0.046(2) 0.0043(17) -0.0076(17) -0.0071(15)
C92 0.093(5) 0.106(5) 0.038(3) 0.001(3) -0.036(3) -0.026(4)
C91A 0.043(10) 0.024(8) 0.032(9) 0.000(7) -0.005(7) 0.005(7)
C92A 0.086(18) 0.081(17) 0.069(17) -0.006(14) -0.009(14) -0.016(15)
O1 0.0206(9) 0.0111(9) 0.0169(8) 0.0032(7) -0.0008(7) -0.0024(7)
O2 0.0262(10) 0.0180(10) 0.0131(8) -0.0062(7) 0.0037(7) -0.0073(8)
O3 0.0177(9) 0.0148(9) 0.0156(8) 0.0000(7) 0.0026(7) -0.0056(7)
O4 0.0108(8) 0.0135(9) 0.0188(8) 0.0008(7) 0.0008(7) 0.0029(7)
O5 0.0255(10) 0.0112(9) 0.0347(11) -0.0038(8) 0.0032(8) 0.0029(8)
O6 0.0161(8) 0.0136(9) 0.0235(9) -0.0039(7) -0.0014(7) -0.0060(7)
O7 0.0197(9) 0.0217(10) 0.0166(9) -0.0006(7) 0.0082(7) 0.0005(7)
O8 0.0201(9) 0.0198(9) 0.0100(8) 0.0025(7) 0.0008(7) 0.0017(7)
O9 0.0205(10) 0.0172(9) 0.0323(11) -0.0011(8) -0.0162(8) -0.0019(8)
O10 0.0093(8) 0.0101(8) 0.0112(8) -0.0005(6) -0.0012(6) -0.0001(6)

loop_
_atom_type_symbol
_atom_type_description
_atom_type_scat_dispersion_real
_atom_type_scat_dispersion_imag
_atom_type_scat_source
C C 0.0181 0.0091 'International Tables Vol C Tables 4.2.6.8 and 6.1.1.4'
H H 0.0000 0.0000 'International Tables Vol C Tables 4.2.6.8 and 6.1.1.4'
O O 0.0492 0.0322 'International Tables Vol C Tables 4.2.6.8 and 6.1.1.4'
Ti Ti 0.2191 1.8069 'International Tables Vol C Tables 4.2.6.8 and 6.1.1.4'
Sm Sm -5.3236 12.2178 'International Tables Vol C Tables 4.2.6.8 and 6.1.1.4'
Cl Cl 0.3639 0.7018 'International Tables Vol C Tables 4.2.6.8 and 6.1.1.4'

loop_
_geom_angle_atom_site_label_1
_geom_angle_atom_site_label_2
_geom_angle_atom_site_label_3
_geom_angle
_geom_angle_site_symmetry_1
_geom_angle_site_symmetry_3
_geom_angle_publ_flag
O10 Sm1 O10 74.09(6) 3_666 . ?
O10 Sm1 O9 75.33(6) 3_666 . ?
O10 Sm1 O9 137.11(6) . . ?
O10 Sm1 O1 116.19(6) 3_666 . ?
O10 Sm1 O1 64.70(6) . . ?
O9 Sm1 O1 157.97(6) . . ?
O10 Sm1 O3 78.13(6) 3_666 . ?
O10 Sm1 O3 67.09(5) . . ?
O9 Sm1 O3 77.75(6) . . ?
O1 Sm1 O3 121.85(6) . . ?
O10 Sm1 O8 65.25(6) 3_666 3_666 ?
O10 Sm1 O8 105.49(6) . 3_666 ?
O9 Sm1 O8 87.89(6) . 3_666 ?
O1 Sm1 O8 81.10(6) . 3_666 ?
O3 Sm1 O8 143.03(6) . 3_666 ?
O10 Sm1 O4 126.05(5) 3_666 . ?
O10 Sm1 O4 57.93(5) . . ?
O9 Sm1 O4 124.66(6) . . ?
O1 Sm1 O4 65.49(5) . . ?
O3 Sm1 O4 62.27(6) . . ?
O8 Sm1 O4 146.41(6) 3_666 . ?
O10 Sm1 Cl1 145.56(4) 3_666 . ?
O10 Sm1 Cl1 139.62(4) . . ?
O9 Sm1 Cl1 77.99(5) . . ?
O1 Sm1 Cl1 83.47(4) . . ?
O3 Sm1 Cl1 116.85(4) . . ?
O8 Sm1 Cl1 92.55(4) 3_666 . ?
O4 Sm1 Cl1 87.22(4) . . ?
O10 Sm1 Ti2 87.03(4) 3_666 . ?
O10 Sm1 Ti2 36.81(4) . . ?
O9 Sm1 Ti2 112.82(5) . . ?
O1 Sm1 Ti2 87.35(4) . . ?
O3 Sm1 Ti2 35.07(4) . . ?
O8 Sm1 Ti2 140.46(4) 3_666 . ?
O4 Sm1 Ti2 39.71(4) . . ?
Cl1 Sm1 Ti2 123.650(19) . . ?
O10 Sm1 Ti1 107.33(4) 3_666 . ?
O10 Sm1 Ti1 35.89(4) . . ?
O9 Sm1 Ti1 163.74(5) . . ?
O1 Sm1 Ti1 35.18(4) . . ?
O3 Sm1 Ti1 87.02(4) . . ?
O8 Sm1 Ti1 107.92(4) 3_666 . ?
O4 Sm1 Ti1 40.61(4) . . ?
Cl1 Sm1 Ti1 104.406(17) . . ?
Ti2 Sm1 Ti1 52.207(10) . . ?
O10 Sm1 Ti2 34.20(4) 3_666 3_666 ?
O10 Sm1 Ti2 83.56(4) . 3_666 ?
O9 Sm1 Ti2 87.74(5) . 3_666 ?
O1 Sm1 Ti2 92.99(4) . 3_666 ?
O3 Sm1 Ti2 111.96(4) . 3_666 ?
O8 Sm1 Ti2 32.63(4) 3_666 3_666 ?
O4 Sm1 Ti2 140.78(4) . 3_666 ?
Cl1 Sm1 Ti2 124.217(18) . 3_666 ?
Ti2 Sm1 Ti2 111.675(9) . 3_666 ?
Ti1 Sm1 Ti2 103.421(11) . 3_666 ?
O10 Sm1 Sm1 37.16(4) 3_666 3_666 ?
O10 Sm1 Sm1 36.93(4) . 3_666 ?
O9 Sm1 Sm1 107.58(4) . 3_666 ?
O1 Sm1 Sm1 90.41(4) . 3_666 ?
O3 Sm1 Sm1 68.10(4) . 3_666 ?
O8 Sm1 Sm1 84.62(4) 3_666 3_666 ?
O4 Sm1 Sm1 91.96(4) . 3_666 ?
Cl1 Sm1 Sm1 173.596(16) . 3_666 ?
Ti2 Sm1 Sm1 57.638(8) . 3_666 ?
Ti1 Sm1 Sm1 71.169(8) . 3_666 ?
Ti2 Sm1 Sm1 54.037(8) 3_666 3_666 ?
O7 Ti2 O8 102.63(8) . . ?
O7 Ti2 O3 101.06(8) . . ?
O8 Ti2 O3 96.39(8) . . ?
O7 Ti2 O10 169.48(8) . . ?
O8 Ti2 O10 83.88(7) . . ?
O3 Ti2 O10 86.24(7) . . ?
O7 Ti2 O2 93.53(8) . . ?
O8 Ti2 O2 99.51(8) . . ?
O3 Ti2 O2 155.50(7) . . ?
O10 Ti2 O2 77.11(7) . . ?
O7 Ti2 O4 101.93(8) . . ?
O8 Ti2 O4 155.40(7) . . ?
O3 Ti2 O4 80.33(7) . . ?
O10 Ti2 O4 71.60(6) . . ?
O2 Ti2 O4 77.44(7) . . ?
O7 Ti2 Ti1 127.14(6) . . ?
O8 Ti2 Ti1 113.53(6) . . ?
O3 Ti2 Ti1 111.28(5) . . ?
O10 Ti2 Ti1 42.40(5) . . ?
O2 Ti2 Ti1 44.90(5) . . ?
O4 Ti2 Ti1 47.75(5) . . ?
O7 Ti2 Sm1 136.40(6) . . ?
O8 Ti2 Sm1 109.34(5) . . ?
O3 Ti2 Sm1 47.46(5) . . ?
O10 Ti2 Sm1 45.64(4) . . ?
O2 Ti2 Sm1 109.13(5) . . ?
O4 Ti2 Sm1 51.10(5) . . ?
Ti1 Ti2 Sm1 64.232(11) . . ?
O7 Ti2 Sm1 146.34(6) . 3_666 ?
O8 Ti2 Sm1 44.27(5) . 3_666 ?
O3 Ti2 Sm1 80.92(5) . 3_666 ?
O10 Ti2 Sm1 41.84(5) . 3_666 ?
O2 Ti2 Sm1 97.71(5) . 3_666 ?
O4 Ti2 Sm1 111.44(5) . 3_666 ?
Ti1 Ti2 Sm1 81.141(13) . 3_666 ?
Sm1 Ti2 Sm1 68.325(9) . 3_666 ?
O5 Ti1 O6 98.86(8) . . ?
O5 Ti1 O1 99.09(8) . . ?
O6 Ti1 O1 103.34(8) . . ?
O5 Ti1 O10 163.70(8) . . ?
O6 Ti1 O10 96.33(7) . . ?
O1 Ti1 O10 83.04(7) . . ?
O5 Ti1 O2 96.21(8) . . ?
O6 Ti1 O2 94.79(8) . . ?
O1 Ti1 O2 154.06(7) . . ?
O10 Ti1 O2 76.59(7) . . ?
O5 Ti1 O4 93.20(8) . . ?
O6 Ti1 O4 165.21(7) . . ?
O1 Ti1 O4 83.02(7) . . ?
O10 Ti1 O4 70.93(6) . . ?
O2 Ti1 O4 75.31(7) . . ?
O5 Ti1 Ti2 122.58(6) . . ?
O6 Ti1 Ti2 119.18(6) . . ?
O1 Ti1 Ti2 110.53(5) . . ?
O10 Ti1 Ti2 43.05(5) . . ?
O2 Ti1 Ti2 43.64(5) . . ?
O4 Ti1 Ti2 46.24(5) . . ?
O5 Ti1 Sm1 126.78(6) . . ?
O6 Ti1 Sm1 124.97(6) . . ?
O1 Ti1 Sm1 47.02(5) . . ?
O10 Ti1 Sm1 45.09(4) . . ?
O2 Ti1 Sm1 107.20(5) . . ?
O4 Ti1 Sm1 50.68(4) . . ?
Ti2 Ti1 Sm1 63.561(11) . . ?
O1 C11 C12 111.8(2) . . ?
O1 C11 H11A 109.3 . . ?
C12 C11 H11A 109.3 . . ?
O1 C11 H11B 109.3 . . ?
C12 C11 H11B 109.3 . . ?
H11A C11 H11B 107.9 . . ?
C11 C12 H12A 109.5 . . ?
C11 C12 H12B 109.5 . . ?
H12A C12 H12B 109.5 . . ?
C11 C12 H12C 109.5 . . ?
H12A C12 H12C 109.5 . . ?
H12B C12 H12C 109.5 . . ?
O2 C21 C22 116.7(7) . . ?
O2 C21 H21A 108.1 . . ?
C22 C21 H21A 108.1 . . ?
O2 C21 H21B 108.1 . . ?
C22 C21 H21B 108.1 . . ?
H21A C21 H21B 107.3 . . ?
C21 C22 H22A 109.5 . . ?
C21 C22 H22B 109.5 . . ?
H22A C22 H22B 109.5 . . ?
C21 C22 H22C 109.5 . . ?
H22A C22 H22C 109.5 . . ?
H22B C22 H22C 109.5 . . ?
O2 C21A C22A 115.5(3) . . ?
O2 C21A H21C 108.4 . . ?
C22A C21A H21C 108.4 . . ?
O2 C21A H21D 108.4 . . ?
C22A C21A H21D 108.4 . . ?
H21C C21A H21D 107.5 . . ?
C21A C22A H22D 109.5 . . ?
C21A C22A H22E 109.5 . . ?
H22D C22A H22E 109.5 . . ?
C21A C22A H22F 109.5 . . ?
H22D C22A H22F 109.5 . . ?
H22E C22A H22F 109.5 . . ?
O3 C31 C32 111.4(2) . . ?
O3 C31 H31A 109.3 . . ?
C32 C31 H31A 109.3 . . ?
O3 C31 H31B 109.3 . . ?
C32 C31 H31B 109.3 . . ?
H31A C31 H31B 108.0 . . ?
C31 C32 H32A 109.5 . . ?
C31 C32 H32B 109.5 . . ?
H32A C32 H32B 109.5 . . ?
C31 C32 H32C 109.5 . . ?
H32A C32 H32C 109.5 . . ?
H32B C32 H32C 109.5 . . ?
O4 C41 C42 112.0(2) . . ?
O4 C41 H41A 109.2 . . ?
C42 C41 H41A 109.2 . . ?
O4 C41 H41B 109.2 . . ?
C42 C41 H41B 109.2 . . ?
H41A C41 H41B 107.9 . . ?
C41 C42 H42A 109.5 . . ?
C41 C42 H42B 109.5 . . ?
H42A C42 H42B 109.5 . . ?
C41 C42 H42C 109.5 . . ?
H42A C42 H42C 109.5 . . ?
H42B C42 H42C 109.5 . . ?
O5 C51 C52 111.9(3) . . ?
O5 C51 H51A 109.2 . . ?
C52 C51 H51A 109.2 . . ?
O5 C51 H51B 109.2 . . ?
C52 C51 H51B 109.2 . . ?
H51A C51 H51B 107.9 . . ?
C51 C52 H52A 109.5 . . ?
C51 C52 H52B 109.5 . . ?
H52A C52 H52B 109.5 . . ?
C51 C52 H52C 109.5 . . ?
H52A C52 H52C 109.5 . . ?
H52B C52 H52C 109.5 . . ?
O6 C61 C62 111.3(2) . . ?
O6 C61 H61A 109.4 . . ?
C62 C61 H61A 109.4 . . ?
O6 C61 H61B 109.4 . . ?
C62 C61 H61B 109.4 . . ?
H61A C61 H61B 108.0 . . ?
C61 C62 H62A 109.5 . . ?
C61 C62 H62B 109.5 . . ?
H62A C62 H62B 109.5 . . ?
C61 C62 H62C 109.5 . . ?
H62A C62 H62C 109.5 . . ?
H62B C62 H62C 109.5 . . ?
O7 C71 C72 112.5(3) . . ?
O7 C71 H71A 109.1 . . ?
C72 C71 H71A 109.1 . . ?
O7 C71 H71B 109.1 . . ?
C72 C71 H71B 109.1 . . ?
H71A C71 H71B 107.8 . . ?
C71 C72 H72A 109.5 . . ?
C71 C72 H72B 109.5 . . ?
H72A C72 H72B 109.5 . . ?
C71 C72 H72C 109.5 . . ?
H72A C72 H72C 109.5 . . ?
H72B C72 H72C 109.5 . . ?
O8 C81 C82 112.2(3) . . ?
O8 C81 H81A 109.2 . . ?
C82 C81 H81A 109.2 . . ?
O8 C81 H81B 109.2 . . ?
C82 C81 H81B 109.2 . . ?
H81A C81 H81B 107.9 . . ?
C81 C82 H82A 109.5 . . ?
C81 C82 H82B 109.5 . . ?
H82A C82 H82B 109.5 . . ?
C81 C82 H82C 109.5 . . ?
H82A C82 H82C 109.5 . . ?
H82B C82 H82C 109.5 . . ?
O9 C91 C92 111.3(4) . . ?
O9 C91 H91A 109.4 . . ?
C92 C91 H91A 109.4 . . ?
O9 C91 H91B 109.4 . . ?
C92 C91 H91B 109.4 . . ?
H91A C91 H91B 108.0 . . ?
C91 C92 H92A 109.5 . . ?
C91 C92 H92B 109.5 . . ?
H92A C92 H92B 109.5 . . ?
C91 C92 H92C 109.5 . . ?
H92A C92 H92C 109.5 . . ?
H92B C92 H92C 109.5 . . ?
O9 C91A C92A 113.3(10) . . ?
O9 C91A H91C 108.9 . . ?
C92A C91A H91C 108.9 . . ?
O9 C91A H91D 108.9 . . ?
C92A C91A H91D 108.9 . . ?
H91C C91A H91D 107.7 . . ?
C91A C92A H92D 109.5 . . ?
C91A C92A H92E 109.5 . . ?
H92D C92A H92E 109.5 . . ?
C91A C92A H92F 109.5 . . ?
H92D C92A H92F 109.5 . . ?
H92E C92A H92F 109.5 . . ?
C11 O1 Ti1 125.57(16) . . ?
C11 O1 Sm1 125.75(15) . . ?
Ti1 O1 Sm1 97.80(7) . . ?
C21 O2 Ti2 128.5(4) . . ?
C21A O2 Ti2 128.57(18) . . ?
C21 O2 Ti1 133.3(5) . . ?
C21A O2 Ti1 128.6(2) . . ?
Ti2 O2 Ti1 91.46(7) . . ?
C31 O3 Ti2 123.63(15) . . ?
C31 O3 Sm1 137.67(15) . . ?
Ti2 O3 Sm1 97.46(7) . . ?
C41 O4 Ti2 128.16(15) . . ?
C41 O4 Ti1 121.31(15) . . ?
Ti2 O4 Ti1 86.01(6) . . ?
C41 O4 Sm1 130.04(15) . . ?
Ti2 O4 Sm1 89.19(6) . . ?
Ti1 O4 Sm1 88.70(6) . . ?
C51 O5 Ti1 165.6(2) . . ?
C61 O6 Ti1 132.66(17) . . ?
C71 O7 Ti2 161.6(2) . . ?
C81 O8 Ti2 127.41(17) . . ?
C81 O8 Sm1 126.89(17) . 3_666 ?
Ti2 O8 Sm1 103.10(7) . 3_666 ?
C91 O9 Sm1 136.6(2) . . ?
C91A O9 Sm1 124.9(8) . . ?
C91 O9 H9 128.8 . . ?
C91A O9 H9 119.6 . . ?
Sm1 O9 H9 93.5 . . ?
Ti1 O10 Ti2 94.54(7) . . ?
Ti1 O10 Sm1 146.39(8) . 3_666 ?
Ti2 O10 Sm1 103.97(7) . 3_666 ?
Ti1 O10 Sm1 99.02(6) . . ?
Ti2 O10 Sm1 97.55(6) . . ?
Sm1 O10 Sm1 105.91(6) 3_666 . ?

loop_
_geom_bond_atom_site_label_1
_geom_bond_atom_site_label_2
_geom_bond_distance
_geom_bond_site_symmetry_2
_geom_bond_publ_flag
Sm1 O10 2.3758(16) 3_666 ?
Sm1 O10 2.3887(15) . ?
Sm1 O9 2.4464(18) . ?
Sm1 O1 2.4599(17) . ?
Sm1 O3 2.4614(16) . ?
Sm1 O8 2.4772(17) 3_666 ?
Sm1 O4 2.5778(17) . ?
Sm1 Cl1 2.6927(6) . ?
Sm1 Ti2 3.3121(4) . ?
Sm1 Ti1 3.3312(4) . ?
Sm1 Ti2 3.4565(4) 3_666 ?
Sm1 Sm1 3.8027(2) 3_666 ?
Ti2 O7 1.7877(18) . ?
Ti2 O8 1.9135(18) . ?
Ti2 O3 1.9195(17) . ?
Ti2 O10 2.0018(16) . ?
Ti2 O2 2.0180(17) . ?
Ti2 O4 2.1165(17) . ?
Ti2 Ti1 2.9231(6) . ?
Ti1 O5 1.7888(18) . ?
Ti1 O6 1.8649(18) . ?
Ti1 O1 1.9371(17) . ?
Ti1 O10 1.9774(17) . ?
Ti1 O2 2.0639(17) . ?
Ti1 O4 2.1690(17) . ?
C11 O1 1.426(3) . ?
C11 C12 1.503(4) . ?
C11 H11A 0.9900 . ?
C11 H11B 0.9900 . ?
C12 H12A 0.9800 . ?
C12 H12B 0.9800 . ?
C12 H12C 0.9800 . ?
C21 O2 1.381(8) . ?
C21 C22 1.499(8) . ?
C21 H21A 0.9900 . ?
C21 H21B 0.9900 . ?
C22 H22A 0.9800 . ?
C22 H22B 0.9800 . ?
C22 H22C 0.9800 . ?
C21A O2 1.420(3) . ?
C21A C22A 1.479(4) . ?
C21A H21C 0.9900 . ?
C21A H21D 0.9900 . ?
C22A H22D 0.9800 . ?
C22A H22E 0.9800 . ?
C22A H22F 0.9800 . ?
C31 O3 1.429(3) . ?
C31 C32 1.504(4) . ?
C31 H31A 0.9900 . ?
C31 H31B 0.9900 . ?
C32 H32A 0.9800 . ?
C32 H32B 0.9800 . ?
C32 H32C 0.9800 . ?
C41 O4 1.430(3) . ?
C41 C42 1.513(4) . ?
C41 H41A 0.9900 . ?
C41 H41B 0.9900 . ?
C42 H42A 0.9800 . ?
C42 H42B 0.9800 . ?
C42 H42C 0.9800 . ?
C51 O5 1.410(4) . ?
C51 C52 1.482(5) . ?
C51 H51A 0.9900 . ?
C51 H51B 0.9900 . ?
C52 H52A 0.9800 . ?
C52 H52B 0.9800 . ?
C52 H52C 0.9800 . ?
C61 O6 1.426(3) . ?
C61 C62 1.504(4) . ?
C61 H61A 0.9900 . ?
C61 H61B 0.9900 . ?
C62 H62A 0.9800 . ?
C62 H62B 0.9800 . ?
C62 H62C 0.9800 . ?
C71 O7 1.400(3) . ?
C71 C72 1.492(5) . ?
C71 H71A 0.9900 . ?
C71 H71B 0.9900 . ?
C72 H72A 0.9800 . ?
C72 H72B 0.9800 . ?
C72 H72C 0.9800 . ?
C81 O8 1.427(3) . ?
C81 C82 1.506(5) . ?
C81 H81A 0.9900 . ?
C81 H81B 0.9900 . ?
C82 H82A 0.9800 . ?
C82 H82B 0.9800 . ?
C82 H82C 0.9800 . ?
C91 O9 1.425(4) . ?
C91 C92 1.504(6) . ?
C91 H91A 0.9900 . ?
C91 H91B 0.9900 . ?
C92 H92A 0.9800 . ?
C92 H92B 0.9800 . ?
C92 H92C 0.9800 . ?
C91A O9 1.463(9) . ?
C91A C92A 1.536(10) . ?
C91A H91C 0.9900 . ?
C91A H91D 0.9900 . ?
C92A H92D 0.9800 . ?
C92A H92E 0.9800 . ?
C92A H92F 0.9800 . ?
O9 H9 0.8804 . ?

loop_
_geom_torsion_atom_site_label_1
_geom_torsion_atom_site_label_2
_geom_torsion_atom_site_label_3
_geom_torsion_atom_site_label_4
_geom_torsion
_geom_torsion_site_symmetry_1
_geom_torsion_site_symmetry_2
_geom_torsion_site_symmetry_3
_geom_torsion_site_symmetry_4
_geom_torsion_publ_flag
C12 C11 O1 Ti1 73.4(3) . . . . ?
C12 C11 O1 Sm1 -150.5(2) . . . . ?
C22 C21 O2 Ti2 -158.3(5) . . . . ?
C22 C21 O2 Ti1 59.0(13) . . . . ?
C22A C21A O2 Ti2 158.4(3) . . . . ?
C22A C21A O2 Ti1 -68.8(4) . . . . ?
C32 C31 O3 Ti2 104.6(2) . . . . ?
C32 C31 O3 Sm1 -91.3(3) . . . . ?
C42 C41 O4 Ti2 -70.2(3) . . . . ?
C42 C41 O4 Ti1 177.79(17) . . . . ?
C42 C41 O4 Sm1 59.3(3) . . . . ?
C52 C51 O5 Ti1 166.7(7) . . . . ?
O6 Ti1 O5 C51 -153.2(9) . . . . ?
O1 Ti1 O5 C51 101.7(9) . . . . ?
O10 Ti1 O5 C51 5.3(11) . . . . ?
O2 Ti1 O5 C51 -57.3(9) . . . . ?
O4 Ti1 O5 C51 18.2(9) . . . . ?
Ti2 Ti1 O5 C51 -19.9(9) . . . . ?
Sm1 Ti1 O5 C51 59.6(9) . . . . ?
C62 C61 O6 Ti1 -134.5(2) . . . . ?
O5 Ti1 O6 C61 5.0(2) . . . . ?
O1 Ti1 O6 C61 106.6(2) . . . . ?
O10 Ti1 O6 C61 -169.1(2) . . . . ?
O2 Ti1 O6 C61 -92.1(2) . . . . ?
O4 Ti1 O6 C61 -139.3(3) . . . . ?
Ti2 Ti1 O6 C61 -130.3(2) . . . . ?
Sm1 Ti1 O6 C61 153.1(2) . . . . ?
C72 C71 O7 Ti2 -128.6(6) . . . . ?
O8 Ti2 O7 C71 144.8(6) . . . . ?
O3 Ti2 O7 C71 -116.0(6) . . . . ?
O10 Ti2 O7 C71 17.4(9) . . . . ?
O2 Ti2 O7 C71 44.2(7) . . . . ?
O4 Ti2 O7 C71 -33.7(7) . . . . ?
Ti1 Ti2 O7 C71 11.8(7) . . . . ?
Sm1 Ti2 O7 C71 -78.5(7) . . . . ?
Sm1 Ti2 O7 C71 153.8(6) 3_666 . . . ?
C82 C81 O8 Ti2 84.3(3) . . . . ?
C82 C81 O8 Sm1 -117.1(3) . . . 3_666 ?
C92 C91 O9 Sm1 105.8(4) . . . . ?
C92A C91A O9 Sm1 -119(2) . . . . ?
